data_2225524
loop_
_publ_author_name
'Tadbuppa, Primjira P.'
'Tiekink, Edward R. T.'

_publ_section_title
;
 [(<i>Z</i>)-<i>O</i>-Isopropyl
 <i>N</i>-phenylthiocarbamato-\k<i>S</i>](tricyclohexylphosphine-\k<i>P</i>)gold(I)
;
_journal_coeditor_code EZ2204
_journal_issue 4
_journal_name_full 'Acta Crystallographica Section E'
_journal_page_first m429
_journal_paper_doi 10.1107/S1600536810009906
_journal_volume 66
_journal_year 2010
_chemical_formula_iupac '[Au (C10 H12 N O S) (C18 H33 P)]'
_chemical_formula_moiety 'C28 H45 Au N O P S'
_chemical_formula_sum 'C28 H45 Au N O P S'
_chemical_formula_weight 671.65
_chemical_name_systematic
;
[(<i>Z</i>)-<i>O</i>-Isopropyl <i>N</i>-phenylthiocarbamato-
\k<i>S</i>](tricyclohexylphosphine-\k<i>P</i>)gold(I)
;
_space_group_IT_number 61
_symmetry_cell_setting orthorhombic
_symmetry_space_group_name_Hall '-P 2ac 2ab'
_symmetry_space_group_name_H-M 'P b c a'
_atom_sites_solution_hydrogens geom
_atom_sites_solution_primary direct
_atom_sites_solution_secondary difmap
_audit_creation_method SHELXL-97
_cell_angle_alpha 90
_cell_angle_beta 90
_cell_angle_gamma 90
_cell_formula_units_Z 8
_cell_length_a 19.3312(10)
_cell_length_b 15.1116(7)
_cell_length_c 19.8110(10)
_cell_measurement_reflns_used 6370
_cell_measurement_temperature 193(2)
_cell_measurement_theta_max 30.0
_cell_measurement_theta_min 2.3
_cell_volume 5787.3(5)
_computing_cell_refinement 'SAINT (Bruker, 2000)'
_computing_data_collection 'SMART (Bruker, 2000)'
_computing_data_reduction 'SAINT (Bruker, 2000)'
_computing_molecular_graphics 'ORTEP-3 (Farrugia, 1997) and DIAMOND (Brandenburg, 2006)'
_computing_publication_material 'publCIF (Westrip, 2010)'
_computing_structure_refinement 'SHELXL97 (Sheldrick, 2008)'
_computing_structure_solution 'PATTY in DIRDIF92 (Beurskens <i>et al.</i>,  1992)'
_diffrn_ambient_temperature 193(2)
_diffrn_measured_fraction_theta_full 1.000
_diffrn_measured_fraction_theta_max 1.000
_diffrn_measurement_device_type 'Bruker SMART CCD'
_diffrn_measurement_method '\w scans'
_diffrn_radiation_monochromator graphite
_diffrn_radiation_source 'fine-focus sealed tube'
_diffrn_radiation_type MoK\a
_diffrn_radiation_wavelength 0.71069
_diffrn_reflns_av_R_equivalents 0.040
_diffrn_reflns_av_sigmaI/netI 0.030
_diffrn_reflns_limit_h_max 23
_diffrn_reflns_limit_h_min -25
_diffrn_reflns_limit_k_max 12
_diffrn_reflns_limit_k_min -19
_diffrn_reflns_limit_l_max 25
_diffrn_reflns_limit_l_min -25
_diffrn_reflns_number 39425
_diffrn_reflns_theta_full 27.5
_diffrn_reflns_theta_max 27.5
_diffrn_reflns_theta_min 2.0
_diffrn_standards_decay_% 0
_diffrn_standards_number 0
_exptl_absorpt_coefficient_mu 5.231
_exptl_absorpt_correction_T_max 1
_exptl_absorpt_correction_T_min 0.544
_exptl_absorpt_correction_type multi-scan
_exptl_absorpt_process_details '(SADABS; Bruker, 2000)'
_exptl_crystal_colour colourless
_exptl_crystal_density_diffrn 1.542
_exptl_crystal_density_method 'not measured'
_exptl_crystal_description block
_exptl_crystal_F_000 2704
_exptl_crystal_size_max 0.23
_exptl_crystal_size_mid 0.18
_exptl_crystal_size_min 0.16
_refine_diff_density_max 0.99
_refine_diff_density_min -0.69
_refine_ls_extinction_method none
_refine_ls_goodness_of_fit_ref 1.03
_refine_ls_hydrogen_treatment constr
_refine_ls_matrix_type full
_refine_ls_number_parameters 300
_refine_ls_number_reflns 6645
_refine_ls_number_restraints 0
_refine_ls_restrained_S_all 1.03
_refine_ls_R_factor_all 0.029
_refine_ls_R_factor_gt 0.021
_refine_ls_shift/su_max 0.005
_refine_ls_shift/su_mean 0.000
_refine_ls_structure_factor_coef Fsqd
_refine_ls_weighting_details 'calc w=1/[\s^2^(Fo^2^)+(0.0229P)^2^] where P=(Fo^2^+2Fc^2^)/3'
_refine_ls_weighting_scheme calc
_refine_ls_wR_factor_gt 0.048
_refine_ls_wR_factor_ref 0.050
_reflns_number_gt 5481
_reflns_number_total 6645
_reflns_threshold_expression I>2\s(I)
_cod_data_source_file ez2204.cif
_cod_data_source_block I
_cod_database_code 2225524
_cod_database_fobs_code 2225524

loop_
_symmetry_equiv_pos_as_xyz
'x, y, z'
'-x+1/2, -y, z+1/2'
'x+1/2, -y+1/2, -z'
'-x, y+1/2, -z+1/2'
'-x, -y, -z'
'x-1/2, y, -z-1/2'
'-x-1/2, y-1/2, z'
'x, -y-1/2, z-1/2'

loop_
_atom_site_type_symbol
_atom_site_label
_atom_site_fract_x
_atom_site_fract_y
_atom_site_fract_z
_atom_site_U_iso_or_equiv
_atom_site_adp_type
_atom_site_calc_flag
_atom_site_refinement_flags
_atom_site_occupancy
_atom_site_disorder_assembly
_atom_site_disorder_group
Au Au 0.187999(5) 0.453847(6) 0.925784(4) 0.01954(4) Uani d . 1 . .
S S1 0.20150(3) 0.58446(4) 0.86767(3) 0.02664(14) Uani d . 1 . .
P P1 0.17856(3) 0.33212(4) 0.99177(3) 0.01871(13) Uani d . 1 . .
O O1 0.14511(8) 0.48712(10) 0.77343(8) 0.0226(4) Uani d . 1 . .
N N1 0.13197(11) 0.63489(12) 0.75576(10) 0.0248(5) Uani d . 1 . .
C C1 0.15504(12) 0.57284(15) 0.79206(12) 0.0210(5) Uani d . 1 . .
C C2 0.14430(13) 0.72399(14) 0.77403(12) 0.0233(5) Uani d . 1 . .
C C3 0.20992(13) 0.76015(16) 0.77533(13) 0.0280(6) Uani d . 1 . .
H H3 0.2489 0.7237 0.7662 0.034 Uiso calc R 1 . .
C C4 0.21951(15) 0.84864(16) 0.78978(13) 0.0318(6) Uani d . 1 . .
H H4 0.2650 0.8726 0.7905 0.038 Uiso calc R 1 . .
C C5 0.16365(16) 0.90265(17) 0.80318(15) 0.0376(7) Uani d . 1 . .
H H5 0.1703 0.9633 0.8140 0.045 Uiso calc R 1 . .
C C6 0.09806(16) 0.86735(16) 0.80066(16) 0.0403(7) Uani d . 1 . .
H H6 0.0592 0.9041 0.8093 0.048 Uiso calc R 1 . .
C C7 0.08822(14) 0.77876(16) 0.78567(15) 0.0331(6) Uani d . 1 . .
H H7 0.0427 0.7554 0.7834 0.040 Uiso calc R 1 . .
C C8 0.11414(14) 0.47124(16) 0.70740(13) 0.0285(6) Uani d . 1 . .
H H8 0.0726 0.5099 0.7016 0.034 Uiso calc R 1 . .
C C9 0.09212(15) 0.37553(16) 0.70929(15) 0.0360(7) Uani d . 1 . .
H H9A 0.1330 0.3378 0.7146 0.054 Uiso calc R 1 . .
H H9B 0.0684 0.3605 0.6671 0.054 Uiso calc R 1 . .
H H9C 0.0606 0.3661 0.7474 0.054 Uiso calc R 1 . .
C C10 0.16562(18) 0.4903(2) 0.65267(16) 0.0490(8) Uani d . 1 . .
H H10A 0.1814 0.5517 0.6564 0.073 Uiso calc R 1 . .
H H10B 0.1439 0.4812 0.6085 0.073 Uiso calc R 1 . .
H H10C 0.2053 0.4503 0.6573 0.073 Uiso calc R 1 . .
C C11 0.14793(13) 0.23346(15) 0.94552(13) 0.0233(5) Uani d . 1 . .
H H11 0.1904 0.2027 0.9289 0.028 Uiso calc R 1 . .
C C12 0.10620(14) 0.25767(17) 0.88274(14) 0.0334(6) Uani d . 1 . .
H H12A 0.0627 0.2872 0.8964 0.040 Uiso calc R 1 . .
H H12B 0.1330 0.2997 0.8547 0.040 Uiso calc R 1 . .
C C13 0.08930(16) 0.1754(2) 0.84138(16) 0.0463(8) Uani d . 1 . .
H H13A 0.0602 0.1924 0.8024 0.056 Uiso calc R 1 . .
H H13B 0.1327 0.1495 0.8237 0.056 Uiso calc R 1 . .
C C14 0.05156(16) 0.1066(2) 0.88319(18) 0.0551(10) Uani d . 1 . .
H H14A 0.0057 0.1299 0.8965 0.066 Uiso calc R 1 . .
H H14B 0.0441 0.0528 0.8557 0.066 Uiso calc R 1 . .
C C15 0.09231(18) 0.0828(2) 0.94590(18) 0.0515(9) Uani d . 1 . .
H H15A 0.1361 0.0537 0.9326 0.062 Uiso calc R 1 . .
H H15B 0.0654 0.0403 0.9734 0.062 Uiso calc R 1 . .
C C16 0.10861(15) 0.16520(16) 0.98846(15) 0.0357(7) Uani d . 1 . .
H H16A 0.1371 0.1482 1.0279 0.043 Uiso calc R 1 . .
H H16B 0.0650 0.1916 1.0053 0.043 Uiso calc R 1 . .
C C17 0.11942(13) 0.35252(15) 1.06315(11) 0.0214(5) Uani d . 1 . .
H H17 0.1117 0.2954 1.0874 0.026 Uiso calc R 1 . .
C C18 0.15046(15) 0.41908(19) 1.11282(14) 0.0356(7) Uani d . 1 . .
H H18A 0.1620 0.4746 1.0888 0.043 Uiso calc R 1 . .
H H18B 0.1937 0.3947 1.1322 0.043 Uiso calc R 1 . .
C C19 0.09894(18) 0.4387(2) 1.16965(17) 0.0554(9) Uani d . 1 . .
H H19A 0.0914 0.3841 1.1963 0.066 Uiso calc R 1 . .
H H19B 0.1190 0.4838 1.2001 0.066 Uiso calc R 1 . .
C C20 0.03053(18) 0.4714(2) 1.14351(18) 0.0548(9) Uani d . 1 . .
H H20A 0.0371 0.5290 1.1206 0.066 Uiso calc R 1 . .
H H20B -0.0016 0.4805 1.1818 0.066 Uiso calc R 1 . .
C C21 -0.00063(15) 0.4056(2) 1.09443(15) 0.0417(7) Uani d . 1 . .
H H21A -0.0441 0.4300 1.0756 0.050 Uiso calc R 1 . .
H H21B -0.0119 0.3501 1.1185 0.050 Uiso calc R 1 . .
C C22 0.04988(13) 0.38596(17) 1.03702(13) 0.0314(6) Uani d . 1 . .
H H22A 0.0294 0.3408 1.0068 0.038 Uiso calc R 1 . .
H H22B 0.0573 0.4405 1.0103 0.038 Uiso calc R 1 . .
C C23 0.26327(12) 0.30306(15) 1.02821(12) 0.0230(5) Uani d . 1 . .
H H23 0.2764 0.3532 1.0585 0.028 Uiso calc R 1 . .
C C24 0.31875(12) 0.29918(18) 0.97299(14) 0.0284(6) Uani d . 1 . .
H H24A 0.3078 0.2507 0.9411 0.034 Uiso calc R 1 . .
H H24B 0.3188 0.3555 0.9474 0.034 Uiso calc R 1 . .
C C25 0.39004(14) 0.28369(19) 1.00344(15) 0.0395(7) Uani d . 1 . .
H H25A 0.4033 0.3355 1.0311 0.047 Uiso calc R 1 . .
H H25B 0.4245 0.2773 0.9668 0.047 Uiso calc R 1 . .
C C26 0.39063(15) 0.2002(2) 1.04759(16) 0.0442(8) Uani d . 1 . .
H H26A 0.3820 0.1476 1.0190 0.053 Uiso calc R 1 . .
H H26B 0.4368 0.1934 1.0686 0.053 Uiso calc R 1 . .
C C27 0.33607(15) 0.2054(2) 1.10215(15) 0.0396(7) Uani d . 1 . .
H H27A 0.3472 0.2546 1.1333 0.047 Uiso calc R 1 . .
H H27B 0.3360 0.1497 1.1285 0.047 Uiso calc R 1 . .
C C28 0.26457(14) 0.22035(17) 1.07165(13) 0.0310(6) Uani d . 1 . .
H H28A 0.2516 0.1685 1.0438 0.037 Uiso calc R 1 . .
H H28B 0.2301 0.2262 1.1083 0.037 Uiso calc R 1 . .

loop_
_atom_site_aniso_label
_atom_site_aniso_U_11
_atom_site_aniso_U_22
_atom_site_aniso_U_33
_atom_site_aniso_U_12
_atom_site_aniso_U_13
_atom_site_aniso_U_23
Au 0.02220(6) 0.01907(6) 0.01734(6) 0.00080(4) -0.00015(4) 0.00148(3)
S1 0.0369(4) 0.0185(3) 0.0245(3) -0.0044(3) -0.0083(3) 0.0021(2)
P1 0.0202(3) 0.0198(3) 0.0161(3) -0.0002(2) -0.0012(2) 0.0001(2)
O1 0.0274(9) 0.0162(8) 0.0242(9) -0.0010(7) -0.0049(8) -0.0033(7)
N1 0.0287(12) 0.0197(10) 0.0259(12) -0.0001(9) -0.0057(9) 0.0009(8)
C1 0.0187(12) 0.0212(12) 0.0232(14) -0.0003(10) 0.0014(10) -0.0016(10)
C2 0.0310(14) 0.0197(12) 0.0192(13) -0.0003(10) -0.0054(11) 0.0041(10)
C3 0.0295(14) 0.0298(14) 0.0247(14) -0.0020(11) -0.0020(11) 0.0056(11)
C4 0.0358(15) 0.0314(15) 0.0281(15) -0.0124(12) -0.0082(12) 0.0076(11)
C5 0.0568(19) 0.0167(13) 0.0392(18) -0.0072(13) -0.0184(15) 0.0038(11)
C6 0.0405(17) 0.0220(14) 0.058(2) 0.0100(12) -0.0093(15) -0.0040(13)
C7 0.0281(14) 0.0227(13) 0.0485(19) 0.0004(11) -0.0079(13) 0.0015(12)
C8 0.0350(15) 0.0251(13) 0.0254(15) 0.0007(11) -0.0057(12) -0.0045(10)
C9 0.0396(16) 0.0304(15) 0.0381(18) -0.0103(12) -0.0052(13) -0.0067(12)
C10 0.075(2) 0.0394(17) 0.0328(18) -0.0116(17) 0.0153(16) -0.0100(14)
C11 0.0220(13) 0.0230(13) 0.0249(14) -0.0017(10) 0.0009(10) -0.0061(10)
C12 0.0352(15) 0.0384(15) 0.0267(15) -0.0005(12) -0.0072(12) -0.0102(12)
C13 0.0423(18) 0.057(2) 0.0397(19) 0.0019(15) -0.0102(14) -0.0255(15)
C14 0.0392(19) 0.0485(19) 0.078(3) -0.0093(15) -0.0070(18) -0.0400(18)
C15 0.055(2) 0.0299(16) 0.070(2) -0.0126(15) 0.0029(18) -0.0121(16)
C16 0.0400(16) 0.0259(14) 0.0412(18) -0.0112(12) -0.0012(14) -0.0032(12)
C17 0.0255(13) 0.0223(12) 0.0164(13) -0.0034(10) 0.0029(10) -0.0017(9)
C18 0.0363(16) 0.0433(16) 0.0272(16) -0.0026(13) 0.0015(13) -0.0157(13)
C19 0.056(2) 0.078(3) 0.0323(19) -0.0080(18) 0.0096(16) -0.0249(16)
C20 0.052(2) 0.058(2) 0.054(2) 0.0009(16) 0.0267(18) -0.0227(16)
C21 0.0277(16) 0.0544(19) 0.0431(18) 0.0026(14) 0.0128(13) -0.0054(15)
C22 0.0239(14) 0.0415(16) 0.0288(16) 0.0039(11) 0.0042(11) -0.0028(11)
C23 0.0244(13) 0.0255(13) 0.0191(13) 0.0029(10) -0.0034(10) -0.0001(10)
C24 0.0231(14) 0.0375(15) 0.0248(14) 0.0003(11) 0.0024(11) 0.0050(11)
C25 0.0234(15) 0.0557(19) 0.0392(18) 0.0025(13) 0.0036(13) -0.0005(14)
C26 0.0328(17) 0.065(2) 0.0351(18) 0.0218(15) -0.0037(14) 0.0056(15)
C27 0.0382(17) 0.0500(19) 0.0305(17) 0.0164(14) -0.0066(14) 0.0087(13)
C28 0.0320(15) 0.0349(15) 0.0260(15) 0.0065(12) -0.0016(12) 0.0091(11)

loop_
_atom_type_symbol
_atom_type_description
_atom_type_scat_dispersion_real
_atom_type_scat_dispersion_imag
_atom_type_scat_source
C C 0.0033 0.0016 'International Tables Vol C Tables 4.2.6.8 and 6.1.1.4'
H H 0.0000 0.0000 'International Tables Vol C Tables 4.2.6.8 and 6.1.1.4'
Au Au -2.0133 8.8022 'International Tables Vol C Tables 4.2.6.8 and 6.1.1.4'
N N 0.0061 0.0033 'International Tables Vol C Tables 4.2.6.8 and 6.1.1.4'
O O 0.0106 0.0060 'International Tables Vol C Tables 4.2.6.8 and 6.1.1.4'
P P 0.1023 0.0942 'International Tables Vol C Tables 4.2.6.8 and 6.1.1.4'
S S 0.1246 0.1234 'International Tables Vol C Tables 4.2.6.8 and 6.1.1.4'

loop_
_geom_angle_atom_site_label_1
_geom_angle_atom_site_label_2
_geom_angle_atom_site_label_3
_geom_angle_site_symmetry_1
_geom_angle_site_symmetry_3
_geom_angle
_geom_angle_publ_flag
P1 Au S1 . . 174.54(2) ?
C1 S1 Au . . 106.46(8) ?
C23 P1 C17 . . 106.88(11) ?
C23 P1 C11 . . 106.67(11) ?
C17 P1 C11 . . 108.45(11) ?
C23 P1 Au . . 110.38(8) ?
C17 P1 Au . . 110.91(8) ?
C11 P1 Au . . 113.27(8) ?
C1 O1 C8 . . 117.25(17) ?
C1 N1 C2 . . 120.1(2) ?
N1 C1 O1 . . 120.2(2) ?
N1 C1 S1 . . 126.33(19) ?
O1 C1 S1 . . 113.51(16) ?
C3 C2 C7 . . 118.7(2) ?
C3 C2 N1 . . 122.4(2) ?
C7 C2 N1 . . 118.7(2) ?
C4 C3 C2 . . 120.7(2) ?
C4 C3 H3 . . 119.7 ?
C2 C3 H3 . . 119.7 ?
C5 C4 C3 . . 120.5(3) ?
C5 C4 H4 . . 119.7 ?
C3 C4 H4 . . 119.7 ?
C6 C5 C4 . . 119.0(2) ?
C6 C5 H5 . . 120.5 ?
C4 C5 H5 . . 120.5 ?
C5 C6 C7 . . 120.6(3) ?
C5 C6 H6 . . 119.7 ?
C7 C6 H6 . . 119.7 ?
C2 C7 C6 . . 120.5(2) ?
C2 C7 H7 . . 119.8 ?
C6 C7 H7 . . 119.8 ?
O1 C8 C10 . . 110.2(2) ?
O1 C8 C9 . . 104.6(2) ?
C10 C8 C9 . . 112.9(2) ?
O1 C8 H8 . . 109.7 ?
C10 C8 H8 . . 109.7 ?
C9 C8 H8 . . 109.7 ?
C8 C9 H9A . . 109.5 ?
C8 C9 H9B . . 109.5 ?
H9A C9 H9B . . 109.5 ?
C8 C9 H9C . . 109.5 ?
H9A C9 H9C . . 109.5 ?
H9B C9 H9C . . 109.5 ?
C8 C10 H10A . . 109.5 ?
C8 C10 H10B . . 109.5 ?
H10A C10 H10B . . 109.5 ?
C8 C10 H10C . . 109.5 ?
H10A C10 H10C . . 109.5 ?
H10B C10 H10C . . 109.5 ?
C12 C11 C16 . . 110.5(2) ?
C12 C11 P1 . . 112.33(17) ?
C16 C11 P1 . . 115.17(18) ?
C12 C11 H11 . . 106.0 ?
C16 C11 H11 . . 106.0 ?
P1 C11 H11 . . 106.0 ?
C13 C12 C11 . . 110.8(2) ?
C13 C12 H12A . . 109.5 ?
C11 C12 H12A . . 109.5 ?
C13 C12 H12B . . 109.5 ?
C11 C12 H12B . . 109.5 ?
H12A C12 H12B . . 108.1 ?
C14 C13 C12 . . 111.6(2) ?
C14 C13 H13A . . 109.3 ?
C12 C13 H13A . . 109.3 ?
C14 C13 H13B . . 109.3 ?
C12 C13 H13B . . 109.3 ?
H13A C13 H13B . . 108.0 ?
C15 C14 C13 . . 111.1(2) ?
C15 C14 H14A . . 109.4 ?
C13 C14 H14A . . 109.4 ?
C15 C14 H14B . . 109.4 ?
C13 C14 H14B . . 109.4 ?
H14A C14 H14B . . 108.0 ?
C14 C15 C16 . . 111.4(3) ?
C14 C15 H15A . . 109.4 ?
C16 C15 H15A . . 109.4 ?
C14 C15 H15B . . 109.4 ?
C16 C15 H15B . . 109.4 ?
H15A C15 H15B . . 108.0 ?
C15 C16 C11 . . 110.0(2) ?
C15 C16 H16A . . 109.7 ?
C11 C16 H16A . . 109.7 ?
C15 C16 H16B . . 109.7 ?
C11 C16 H16B . . 109.7 ?
H16A C16 H16B . . 108.2 ?
C22 C17 C18 . . 110.2(2) ?
C22 C17 P1 . . 109.94(16) ?
C18 C17 P1 . . 111.10(17) ?
C22 C17 H17 . . 108.5 ?
C18 C17 H17 . . 108.5 ?
P1 C17 H17 . . 108.5 ?
C17 C18 C19 . . 110.2(2) ?
C17 C18 H18A . . 109.6 ?
C19 C18 H18A . . 109.6 ?
C17 C18 H18B . . 109.6 ?
C19 C18 H18B . . 109.6 ?
H18A C18 H18B . . 108.1 ?
C20 C19 C18 . . 112.5(3) ?
C20 C19 H19A . . 109.1 ?
C18 C19 H19A . . 109.1 ?
C20 C19 H19B . . 109.1 ?
C18 C19 H19B . . 109.1 ?
H19A C19 H19B . . 107.8 ?
C19 C20 C21 . . 110.8(3) ?
C19 C20 H20A . . 109.5 ?
C21 C20 H20A . . 109.5 ?
C19 C20 H20B . . 109.5 ?
C21 C20 H20B . . 109.5 ?
H20A C20 H20B . . 108.1 ?
C20 C21 C22 . . 110.6(2) ?
C20 C21 H21A . . 109.5 ?
C22 C21 H21A . . 109.5 ?
C20 C21 H21B . . 109.5 ?
C22 C21 H21B . . 109.5 ?
H21A C21 H21B . . 108.1 ?
C17 C22 C21 . . 112.0(2) ?
C17 C22 H22A . . 109.2 ?
C21 C22 H22A . . 109.2 ?
C17 C22 H22B . . 109.2 ?
C21 C22 H22B . . 109.2 ?
H22A C22 H22B . . 107.9 ?
C28 C23 C24 . . 111.2(2) ?
C28 C23 P1 . . 115.66(18) ?
C24 C23 P1 . . 110.57(17) ?
C28 C23 H23 . . 106.3 ?
C24 C23 H23 . . 106.3 ?
P1 C23 H23 . . 106.3 ?
C25 C24 C23 . . 110.9(2) ?
C25 C24 H24A . . 109.5 ?
C23 C24 H24A . . 109.5 ?
C25 C24 H24B . . 109.5 ?
C23 C24 H24B . . 109.5 ?
H24A C24 H24B . . 108.1 ?
C24 C25 C26 . . 111.0(2) ?
C24 C25 H25A . . 109.4 ?
C26 C25 H25A . . 109.4 ?
C24 C25 H25B . . 109.4 ?
C26 C25 H25B . . 109.4 ?
H25A C25 H25B . . 108.0 ?
C27 C26 C25 . . 111.1(2) ?
C27 C26 H26A . . 109.4 ?
C25 C26 H26A . . 109.4 ?
C27 C26 H26B . . 109.4 ?
C25 C26 H26B . . 109.4 ?
H26A C26 H26B . . 108.0 ?
C26 C27 C28 . . 110.9(2) ?
C26 C27 H27A . . 109.5 ?
C28 C27 H27A . . 109.5 ?
C26 C27 H27B . . 109.5 ?
C28 C27 H27B . . 109.5 ?
H27A C27 H27B . . 108.1 ?
C23 C28 C27 . . 111.2(2) ?
C23 C28 H28A . . 109.4 ?
C27 C28 H28A . . 109.4 ?
C23 C28 H28B . . 109.4 ?
C27 C28 H28B . . 109.4 ?
H28A C28 H28B . . 108.0 ?

loop_
_geom_bond_atom_site_label_1
_geom_bond_atom_site_label_2
_geom_bond_site_symmetry_2
_geom_bond_distance
_geom_bond_publ_flag
Au P1 . 2.2641(6) y
Au S1 . 2.2998(6) y
S1 C1 . 1.755(2) ?
P1 C23 . 1.843(2) ?
P1 C17 . 1.844(2) ?
P1 C11 . 1.847(2) ?
O1 C1 . 1.361(3) ?
O1 C8 . 1.458(3) ?
N1 C1 . 1.263(3) ?
N1 C2 . 1.414(3) ?
C2 C3 . 1.382(3) ?
C2 C7 . 1.383(3) ?
C3 C4 . 1.380(3) ?
C3 H3 . 0.9500 ?
C4 C5 . 1.379(4) ?
C4 H4 . 0.9500 ?
C5 C6 . 1.377(4) ?
C5 H5 . 0.9500 ?
C6 C7 . 1.384(3) ?
C6 H6 . 0.9500 ?
C7 H7 . 0.9500 ?
C8 C10 . 1.500(4) ?
C8 C9 . 1.508(3) ?
C8 H8 . 1.0000 ?
C9 H9A . 0.9800 ?
C9 H9B . 0.9800 ?
C9 H9C . 0.9800 ?
C10 H10A . 0.9800 ?
C10 H10B . 0.9800 ?
C10 H10C . 0.9800 ?
C11 C12 . 1.527(3) ?
C11 C16 . 1.538(3) ?
C11 H11 . 1.0000 ?
C12 C13 . 1.524(3) ?
C12 H12A . 0.9900 ?
C12 H12B . 0.9900 ?
C13 C14 . 1.517(5) ?
C13 H13A . 0.9900 ?
C13 H13B . 0.9900 ?
C14 C15 . 1.515(5) ?
C14 H14A . 0.9900 ?
C14 H14B . 0.9900 ?
C15 C16 . 1.536(4) ?
C15 H15A . 0.9900 ?
C15 H15B . 0.9900 ?
C16 H16A . 0.9900 ?
C16 H16B . 0.9900 ?
C17 C22 . 1.527(3) ?
C17 C18 . 1.530(3) ?
C17 H17 . 1.0000 ?
C18 C19 . 1.532(4) ?
C18 H18A . 0.9900 ?
C18 H18B . 0.9900 ?
C19 C20 . 1.504(5) ?
C19 H19A . 0.9900 ?
C19 H19B . 0.9900 ?
C20 C21 . 1.515(4) ?
C20 H20A . 0.9900 ?
C20 H20B . 0.9900 ?
C21 C22 . 1.528(4) ?
C21 H21A . 0.9900 ?
C21 H21B . 0.9900 ?
C22 H22A . 0.9900 ?
C22 H22B . 0.9900 ?
C23 C28 . 1.518(3) ?
C23 C24 . 1.533(3) ?
C23 H23 . 1.0000 ?
C24 C25 . 1.522(4) ?
C24 H24A . 0.9900 ?
C24 H24B . 0.9900 ?
C25 C26 . 1.535(4) ?
C25 H25A . 0.9900 ?
C25 H25B . 0.9900 ?
C26 C27 . 1.512(4) ?
C26 H26A . 0.9900 ?
C26 H26B . 0.9900 ?
C27 C28 . 1.525(4) ?
C27 H27A . 0.9900 ?
C27 H27B . 0.9900 ?
C28 H28A . 0.9900 ?
C28 H28B . 0.9900 ?

loop_
_geom_hbond_atom_site_label_D
_geom_hbond_atom_site_label_H
_geom_hbond_atom_site_label_A
_geom_hbond_site_symmetry_A
_geom_hbond_distance_DH
_geom_hbond_distance_HA
_geom_hbond_distance_DA
_geom_hbond_angle_DHA
C4 H4 O1 7_665 0.95 2.48 3.367(3) 156

loop_
_geom_torsion_atom_site_label_1
_geom_torsion_atom_site_label_2
_geom_torsion_atom_site_label_3
_geom_torsion_atom_site_label_4
_geom_torsion_site_symmetry_1
_geom_torsion_site_symmetry_2
_geom_torsion_site_symmetry_3
_geom_torsion_site_symmetry_4
_geom_torsion
_geom_torsion_publ_flag
P1 Au S1 C1 . . . . -165.2(2) ?
S1 Au P1 C23 . . . . -58.3(3) ?
S1 Au P1 C17 . . . . 59.9(3) ?
C2 N1 C1 O1 . . . . -177.9(2) ?
C2 N1 C1 S1 . . . . 1.6(4) ?
C8 O1 C1 N1 . . . . 6.6(3) ?
C8 O1 C1 S1 . . . . -173.04(17) ?
Au S1 C1 N1 . . . . 157.6(2) ?
Au S1 C1 O1 . . . . -22.86(18) ?
C1 N1 C2 C3 . . . . 64.9(3) ?
C1 N1 C2 C7 . . . . -120.5(3) ?
C7 C2 C3 C4 . . . . 1.8(4) ?
N1 C2 C3 C4 . . . . 176.4(2) ?
C2 C3 C4 C5 . . . . 0.0(4) ?
C3 C4 C5 C6 . . . . -1.2(4) ?
C4 C5 C6 C7 . . . . 0.7(4) ?
C3 C2 C7 C6 . . . . -2.3(4) ?
N1 C2 C7 C6 . . . . -177.1(2) ?
C5 C6 C7 C2 . . . . 1.0(4) ?
C1 O1 C8 C10 . . . . 73.4(3) ?
C1 O1 C8 C9 . . . . -165.0(2) ?
C23 P1 C11 C12 . . . . -146.24(18) ?
C17 P1 C11 C12 . . . . 99.0(2) ?
Au P1 C11 C12 . . . . -24.6(2) ?
C23 P1 C11 C16 . . . . 86.1(2) ?
C17 P1 C11 C16 . . . . -28.7(2) ?
Au P1 C11 C16 . . . . -152.29(16) ?
C16 C11 C12 C13 . . . . -56.7(3) ?
P1 C11 C12 C13 . . . . 173.13(19) ?
C11 C12 C13 C14 . . . . 56.0(3) ?
C12 C13 C14 C15 . . . . -55.4(3) ?
C13 C14 C15 C16 . . . . 56.0(4) ?
C14 C15 C16 C11 . . . . -56.7(3) ?
C12 C11 C16 C15 . . . . 56.9(3) ?
P1 C11 C16 C15 . . . . -174.5(2) ?
C23 P1 C17 C22 . . . . 174.41(17) ?
C11 P1 C17 C22 . . . . -70.93(19) ?
Au P1 C17 C22 . . . . 54.05(18) ?
C23 P1 C17 C18 . . . . 52.1(2) ?
C11 P1 C17 C18 . . . . 166.76(18) ?
Au P1 C17 C18 . . . . -68.26(19) ?
C22 C17 C18 C19 . . . . 54.9(3) ?
P1 C17 C18 C19 . . . . 177.0(2) ?
C17 C18 C19 C20 . . . . -56.2(4) ?
C18 C19 C20 C21 . . . . 56.6(4) ?
C19 C20 C21 C22 . . . . -55.6(4) ?
C18 C17 C22 C21 . . . . -56.1(3) ?
P1 C17 C22 C21 . . . . -178.89(18) ?
C20 C21 C22 C17 . . . . 56.3(3) ?
C17 P1 C23 C28 . . . . 61.4(2) ?
C11 P1 C23 C28 . . . . -54.4(2) ?
Au P1 C23 C28 . . . . -177.88(16) ?
C17 P1 C23 C24 . . . . -171.08(17) ?
C11 P1 C23 C24 . . . . 73.06(19) ?
Au P1 C23 C24 . . . . -50.38(18) ?
C28 C23 C24 C25 . . . . -55.4(3) ?
P1 C23 C24 C25 . . . . 174.72(18) ?
C23 C24 C25 C26 . . . . 55.2(3) ?
C24 C25 C26 C27 . . . . -56.2(3) ?
C25 C26 C27 C28 . . . . 56.4(3) ?
C24 C23 C28 C27 . . . . 55.9(3) ?
P1 C23 C28 C27 . . . . -176.94(19) ?
C26 C27 C28 C23 . . . . -56.6(3) ?
